data_4513110
loop_
_publ_author_name
'Ravat, Prince'
'SeethaLekshmi, Sunil'
'Biswas, Sharmita Nandy'
'Nandy, Purnendu'
'Varughese, Sunil'

_publ_section_title
;
 Equivalence of Ethylene and Azo-Bridges in the Modular Design of
 Molecular Complexes: Role of Weak Interactions
;
_journal_issue 5
_journal_name_full 'Crystal Growth &amp; Design'
_journal_page_first 2389
_journal_paper_doi 10.1021/acs.cgd.5b00183
_journal_volume 15
_journal_year 2015
_chemical_formula_moiety 'C12 H10 N2, C6 F12 I2'
_chemical_formula_sum 'C18 H10 F12 I2 N2'
_chemical_formula_weight 736.08
_chemical_name_systematic
; 
 (E)-1,2-di(pyridine-4-yl)diazene 1,6-diiodoperfluorohexane  
;
_space_group_IT_number 2
_symmetry_cell_setting triclinic
_symmetry_space_group_name_Hall '-P 1'
_symmetry_space_group_name_H-M 'P -1'
_atom_sites_solution_hydrogens geom
_atom_sites_solution_primary direct
_atom_sites_solution_secondary difmap
_audit_creation_method SHELXL-97
_cell_angle_alpha 92.264(3)
_cell_angle_beta 94.826(3)
_cell_angle_gamma 90.157(3)
_cell_formula_units_Z 1
_cell_length_a 5.3105(10)
_cell_length_b 8.8507(17)
_cell_length_c 11.980(2)
_cell_measurement_temperature 273(2)
_cell_measurement_theta_max 25.220
_cell_volume 560.64(18)
_computing_cell_refinement SMART
_computing_data_collection SMART
_computing_data_reduction SAINTPLUS
_computing_structure_refinement 'SHELXL-97 (Sheldrick, 1997)'
_computing_structure_solution 'SHELXS-97 (Sheldrick, 1990)'
_diffrn_ambient_temperature 273(2)
_diffrn_measured_fraction_theta_full 0.989
_diffrn_measured_fraction_theta_max 0.989
_diffrn_measurement_device_type 'Bruker APEX CCD-Area detector'
_diffrn_measurement_method SMART
_diffrn_radiation_monochromator graphite
_diffrn_radiation_source 'fine-focus sealed tube'
_diffrn_radiation_type MoK\a
_diffrn_radiation_wavelength 0.71073
_diffrn_reflns_av_R_equivalents 0.0280
_diffrn_reflns_av_sigmaI/netI 0.0340
_diffrn_reflns_limit_h_max 6
_diffrn_reflns_limit_h_min -6
_diffrn_reflns_limit_k_max 10
_diffrn_reflns_limit_k_min -10
_diffrn_reflns_limit_l_max 14
_diffrn_reflns_limit_l_min -14
_diffrn_reflns_number 3988
_diffrn_reflns_theta_full 25.22
_diffrn_reflns_theta_max 25.22
_diffrn_reflns_theta_min 1.71
_exptl_absorpt_coefficient_mu 2.913
_exptl_absorpt_correction_T_max 0.592
_exptl_absorpt_correction_T_min 0.438
_exptl_absorpt_correction_type empirical
_exptl_absorpt_process_details sadabs;sheldrick,1996
_exptl_crystal_colour Colourless
_exptl_crystal_density_diffrn 2.180
_exptl_crystal_density_method 'not measured'
_exptl_crystal_description ' Rectangular block'
_exptl_crystal_F_000 346
_exptl_crystal_size_max 0.28
_exptl_crystal_size_mid 0.22
_exptl_crystal_size_min 0.18
_refine_diff_density_max 0.483
_refine_diff_density_min -0.405
_refine_diff_density_rms 0.102
_refine_ls_extinction_coef 0.031(2)
_refine_ls_extinction_expression Fc^*^=kFc[1+0.001xFc^2^\l^3^/sin(2\q)]^-1/4^
_refine_ls_extinction_method SHELXL
_refine_ls_goodness_of_fit_ref 1.099
_refine_ls_hydrogen_treatment none
_refine_ls_matrix_type full
_refine_ls_number_parameters 155
_refine_ls_number_reflns 2010
_refine_ls_number_restraints 0
_refine_ls_restrained_S_all 1.099
_refine_ls_R_factor_all 0.0263
_refine_ls_R_factor_gt 0.0253
_refine_ls_shift/su_max 0.001
_refine_ls_shift/su_mean 0.000
_refine_ls_structure_factor_coef Fsqd
_refine_ls_weighting_details 'calc w=1/[\s^2^(Fo^2^)+(0.0400P)^2^+0.3834P] where P=(Fo^2^+2Fc^2^)/3'
_refine_ls_weighting_scheme calc
_refine_ls_wR_factor_gt 0.0766
_refine_ls_wR_factor_ref 0.0774
_reflns_number_gt 1931
_reflns_number_total 2010
_reflns_threshold_expression >2sigma(I)
_cod_data_source_file cg5b00183_si_013.cif
_cod_data_source_block 12psrm
_cod_depositor_comments
;
The following automatic conversions were performed:

'_symmetry_cell_setting' value 'Triclinic' changed to 'triclinic'
according to
/usr/data/users/saulius/crontab/automatic-downloads/current/ACS/lib/dictionaries/cif_core.dic
dictionary named 'cif_core.dic' version 2.4.2 from 2011-04-26.

Automatic conversion script
Id: cif_fix_values 3271 2015-04-21 07:52:19Z andrius 
;
_cod_original_cell_volume 560.63(19)
_cod_original_sg_symbol_H-M P-1
_cod_database_code 4513110

loop_
_symmetry_equiv_pos_as_xyz
'x, y, z'
'-x, -y, -z'

loop_
_atom_site_label
_atom_site_type_symbol
_atom_site_fract_x
_atom_site_fract_y
_atom_site_fract_z
_atom_site_U_iso_or_equiv
_atom_site_adp_type
_atom_site_occupancy
_atom_site_symmetry_multiplicity
_atom_site_calc_flag
_atom_site_refinement_flags
I1 I 1.08966(4) 0.01448(2) 0.262039(19) 0.05546(16) Uani 1 1 d .
F1 F 0.7584(6) 0.1176(3) 0.4304(3) 0.0860(9) Uani 1 1 d .
F2 F 0.7082(5) 0.2452(3) 0.2808(3) 0.0907(10) Uani 1 1 d .
F3 F 1.2350(5) 0.2476(3) 0.4747(2) 0.0693(7) Uani 1 1 d .
F4 F 1.1623(5) 0.3779(3) 0.3263(2) 0.0672(6) Uani 1 1 d .
F5 F 0.8367(6) 0.3636(3) 0.5669(2) 0.0766(8) Uani 1 1 d .
F6 F 0.7160(4) 0.4812(3) 0.4168(2) 0.0723(7) Uani 1 1 d .
N1 N 0.3717(7) 0.8067(4) 0.1442(3) 0.0631(9) Uani 1 1 d .
C1 C 0.5252(9) 0.7117(5) 0.1991(4) 0.0700(12) Uani 1 1 d .
H1 H 0.5092 0.7024 0.2753 0.084 Uiso 1 1 calc R
C2 C 0.7048(9) 0.6268(5) 0.1515(4) 0.0645(11) Uani 1 1 d .
H2 H 0.8052 0.5615 0.1947 0.077 Uiso 1 1 calc R
C3 C 0.7368(7) 0.6381(4) 0.0387(3) 0.0488(8) Uani 1 1 d .
C4 C 0.5787(8) 0.7383(5) -0.0193(4) 0.0581(9) Uani 1 1 d .
H4 H 0.5920 0.7518 -0.0952 0.070 Uiso 1 1 calc R
C5 C 0.4013(8) 0.8179(5) 0.0371(4) 0.0640(10) Uani 1 1 d .
H5 H 0.2960 0.8835 -0.0035 0.077 Uiso 1 1 calc R
C6 C 0.9236(8) 0.5522(5) -0.0214(3) 0.0537(9) Uani 1 1 d .
H6 H 0.9352 0.5731 -0.0962 0.064 Uiso 1 1 calc R
C7 C 0.8831(7) 0.1817(5) 0.3524(3) 0.0527(9) Uani 1 1 d .
C8 C 1.0523(6) 0.3087(4) 0.4080(3) 0.0451(7) Uani 1 1 d .
C9 C 0.9179(7) 0.4312(4) 0.4787(3) 0.0471(8) Uani 1 1 d .

loop_
_atom_site_aniso_label
_atom_site_aniso_U_11
_atom_site_aniso_U_22
_atom_site_aniso_U_33
_atom_site_aniso_U_23
_atom_site_aniso_U_13
_atom_site_aniso_U_12
I1 0.0568(2) 0.0500(2) 0.0599(2) -0.01286(12) 0.01351(12) 0.00356(11)
F1 0.0871(19) 0.0753(17) 0.101(2) -0.0240(15) 0.0535(16) -0.0218(14)
F2 0.0719(17) 0.090(2) 0.100(2) -0.0393(16) -0.0311(15) 0.0321(15)
F3 0.0607(14) 0.0673(15) 0.0751(16) -0.0183(12) -0.0126(12) 0.0249(12)
F4 0.0786(16) 0.0623(14) 0.0651(14) -0.0122(11) 0.0386(12) -0.0041(12)
F5 0.109(2) 0.0591(14) 0.0688(15) -0.0092(12) 0.0519(14) -0.0126(13)
F6 0.0476(12) 0.0768(16) 0.0874(17) -0.0277(13) -0.0106(11) 0.0229(11)
N1 0.062(2) 0.0550(19) 0.073(2) -0.0140(17) 0.0172(17) 0.0051(16)
C1 0.084(3) 0.073(3) 0.055(2) -0.010(2) 0.023(2) 0.014(2)
C2 0.075(3) 0.070(3) 0.051(2) 0.0004(19) 0.0192(19) 0.021(2)
C3 0.0503(19) 0.0457(18) 0.0512(19) -0.0074(15) 0.0138(15) -0.0026(15)
C4 0.062(2) 0.059(2) 0.054(2) -0.0012(18) 0.0118(17) 0.0006(18)
C5 0.062(2) 0.056(2) 0.074(3) -0.003(2) 0.010(2) 0.0076(18)
C6 0.061(2) 0.056(2) 0.0455(19) -0.0034(16) 0.0171(16) 0.0042(17)
C7 0.0455(19) 0.056(2) 0.056(2) -0.0116(17) 0.0095(16) 0.0074(16)
C8 0.0426(17) 0.0515(19) 0.0418(17) -0.0035(14) 0.0094(14) 0.0084(14)
C9 0.0417(17) 0.054(2) 0.0472(18) -0.0024(15) 0.0127(14) 0.0066(15)

loop_
_atom_type_symbol
_atom_type_description
_atom_type_scat_dispersion_real
_atom_type_scat_dispersion_imag
_atom_type_scat_source
C C 0.0033 0.0016 'International Tables Vol C Tables 4.2.6.8 and 6.1.1.4'
H H 0.0000 0.0000 'International Tables Vol C Tables 4.2.6.8 and 6.1.1.4'
N N 0.0061 0.0033 'International Tables Vol C Tables 4.2.6.8 and 6.1.1.4'
F F 0.0171 0.0103 'International Tables Vol C Tables 4.2.6.8 and 6.1.1.4'
I I -0.4742 1.8119 'International Tables Vol C Tables 4.2.6.8 and 6.1.1.4'

loop_
_geom_angle_atom_site_label_1
_geom_angle_atom_site_label_2
_geom_angle_atom_site_label_3
_geom_angle
_geom_angle_site_symmetry_1
_geom_angle_site_symmetry_3
C5 N1 C1 116.0(4) . .
N1 C1 C2 124.5(4) . .
C1 C2 C3 119.7(4) . .
C2 C3 C4 116.2(4) . .
C2 C3 C6 124.4(4) . .
C4 C3 C6 119.3(3) . .
C5 C4 C3 119.2(4) . .
N1 C5 C4 124.3(4) . .
C6 C6 C3 125.9(5) 2_765 .
F1 C7 F2 106.8(3) . .
F1 C7 C8 109.1(3) . .
F2 C7 C8 107.8(3) . .
F1 C7 I1 110.7(3) . .
F2 C7 I1 109.2(2) . .
C8 C7 I1 113.0(2) . .
F3 C8 F4 107.7(3) . .
F3 C8 C7 108.8(3) . .
F4 C8 C7 107.7(3) . .
F3 C8 C9 108.0(3) . .
F4 C8 C9 108.3(3) . .
C7 C8 C9 116.0(3) . .
F5 C9 F6 108.1(3) . .
F5 C9 C9 108.7(4) . 2_766
F6 C9 C9 108.2(4) . 2_766
F5 C9 C8 107.4(3) . .
F6 C9 C8 108.7(3) . .
C9 C9 C8 115.5(4) 2_766 .

loop_
_geom_bond_atom_site_label_1
_geom_bond_atom_site_label_2
_geom_bond_distance
_geom_bond_site_symmetry_2
I1 C7 2.156(4) .
F1 C7 1.333(5) .
F2 C7 1.350(5) .
F3 C8 1.334(4) .
F4 C8 1.347(4) .
F5 C9 1.335(4) .
F6 C9 1.338(4) .
N1 C5 1.313(6) .
N1 C1 1.328(6) .
C1 C2 1.364(6) .
C2 C3 1.384(6) .
C3 C4 1.389(6) .
C3 C6 1.470(5) .
C4 C5 1.383(6) .
C6 C6 1.321(8) 2_765
C7 C8 1.533(5) .
C8 C9 1.561(5) .
C9 C9 1.541(8) 2_766
